data_4319199
loop_
_publ_author_name
'Vivian Wing-Wah Yam'
'Rowena Pui-Ling Tang'
'Keith Man-Chung Wong'
'Chi-Chiu Ko'
'Kung-Kai Cheung'

_publ_section_title
;
 Synthesis and Ion-Binding Studies of a Platinum(II) Terpyridine Complex
 with Crown Ether Pendant. X-ray Crystal Structure of
 [Pt(trpy)(S-benzo-15-crown-5)]PF6
;
_journal_name_full 'Inorganic Chemistry'
_journal_page_first 571
_journal_page_last 574
_journal_paper_doi 10.1021/ic000586q
_journal_volume 40
_journal_year 2001
_chemical_formula_moiety '(C29H30N3S1Pt1) (PF6)'
_chemical_formula_sum 'C29 H30 F6 N3 O5 P Pt S'
_chemical_formula_weight 872.69
_space_group_IT_number 2
_symmetry_cell_setting triclinic
_symmetry_Int_Tables_number 2
_symmetry_space_group_name_Hall '-P 1'
_symmetry_space_group_name_H-M 'P -1'
_audit_creation_date 'Fri Apr  5 14:38:17 2000'
_audit_creation_method 'from TEXRAY.INF file'
_cell_angle_alpha 76.11(2)
_cell_angle_beta 75.43(2)
_cell_angle_gamma 69.58(2)
_cell_formula_units_Z 2
_cell_length_a 9.946(2)
_cell_length_b 10.305(3)
_cell_length_c 16.948(4)
_cell_measurement_reflns_used 25
_cell_measurement_temperature 301.2
_cell_measurement_theta_max 25.9
_cell_measurement_theta_min 21.8
_cell_volume 1553.2(7)
_computing_cell_refinement 'MSC/AFC Diffractometer Control'
_computing_data_collection 'MSC/AFC Diffractometer Control'
_computing_data_reduction teXsan
_computing_publication_material teXsan
_computing_structure_refinement teXsan
_computing_structure_solution 'DIRDIF92 (PATTY)'
_diffrn_ambient_temperature 301.2
_diffrn_measurement_device AFC7R
_diffrn_measurement_method 'omega scans with profile analysis'
_diffrn_orient_matrix_UB_11 -0.08988
_diffrn_orient_matrix_UB_12 0.03272
_diffrn_orient_matrix_UB_13 -0.02479
_diffrn_orient_matrix_UB_21 0.06134
_diffrn_orient_matrix_UB_22 0.00453
_diffrn_orient_matrix_UB_23 -0.05666
_diffrn_orient_matrix_UB_31 -0.00861
_diffrn_orient_matrix_UB_32 0.09972
_diffrn_orient_matrix_UB_33 -0.00024
_diffrn_radiation_detector 'scintillation counter'
_diffrn_radiation_monochromator graphite
_diffrn_radiation_source 'X-ray tube'
_diffrn_radiation_type MoKalpha
_diffrn_radiation_wavelength 0.7107
_diffrn_reflns_av_R_equivalents 3.41
_diffrn_reflns_limit_h_max 11
_diffrn_reflns_limit_h_min -11
_diffrn_reflns_limit_k_max 12
_diffrn_reflns_limit_k_min 0
_diffrn_reflns_limit_l_max 20
_diffrn_reflns_limit_l_min -19
_diffrn_reflns_number 5809
_diffrn_reflns_theta_max 25.04
_diffrn_standards_decay_% -1.66
_diffrn_standards_interval_count 300
_diffrn_standards_number 3
_exptl_absorpt_coefficient_mu 4.698
_exptl_absorpt_correction_T_max 1.000
_exptl_absorpt_correction_T_min 0.747
_exptl_absorpt_correction_type empirical
_exptl_absorpt_process_details psi-scan
_exptl_crystal_colour purple
_exptl_crystal_density_diffrn 1.866
_exptl_crystal_density_meas 0.000
_exptl_crystal_description prism
_exptl_crystal_F_000 856.00
_exptl_crystal_size_max 0.300
_exptl_crystal_size_mid 0.070
_exptl_crystal_size_min 0.050
_refine_diff_density_max 0.95
_refine_diff_density_min -1.80
_refine_ls_extinction_coef 0.00000
_refine_ls_extinction_method none
_refine_ls_goodness_of_fit_obs 1.479
_refine_ls_hydrogen_treatment noref
_refine_ls_matrix_type full
_refine_ls_number_parameters 417
_refine_ls_number_reflns 4387
_refine_ls_number_restraints 0
_refine_ls_R_factor_obs 0.0338
_refine_ls_shift/esd_max 1.7160
_refine_ls_structure_factor_coef F
_refine_ls_weighting_scheme sigma
_refine_ls_wR_factor_obs 0.0422
_reflns_number_observed 4387
_reflns_number_total 5474
_reflns_observed_criterion 3.00
_cod_data_source_file ic000586q.cif
_cod_data_source_block afc908_Yam_C29H30N3O5S1Pt1_PF6_15111999
_cod_depositor_comments
;
The following automatic conversions were performed:

'_atom_site_thermal_displace_type' tag value 'Uij' was replaced with
'Uani' value 84 times.

Automatic conversion script
Id: cif_fix_values 1646 2011-03-28 12:23:43Z adriana 
;
_cod_original_cell_volume 1553(1)
_cod_original_sg_symbol_H-M 'P -1 '
_cod_original_formula_sum 'C29 H30 F6 N3 O5 P Pt S '
_cod_database_code 4319199

loop_
_symmetry_equiv_pos_as_xyz
'   +x,   +y,   +z'
'   -x,   -y,   -z'

loop_
_atom_site_aniso_label
_atom_site_aniso_U_11
_atom_site_aniso_U_22
_atom_site_aniso_U_33
_atom_site_aniso_U_12
_atom_site_aniso_U_13
_atom_site_aniso_U_23
Pt(1) 0.0437(1) 0.0353(1) 0.0457(2) -0.01493(10) -0.0071(1) -0.00272(10)
S(1) 0.080(1) 0.0451(10) 0.060(1) -0.0332(9) 0.0006(10) -0.0086(8)
P(1) 0.072(1) 0.055(1) 0.083(2) -0.026(1) -0.016(1) -0.007(1)
O(1) 0.083(4) 0.069(3) 0.063(3) -0.047(3) -0.004(3) 0.002(3)
O(2) 0.074(4) 0.102(5) 0.084(4) -0.042(4) -0.013(3) -0.010(4)
O(3) 0.104(6) 0.131(7) 0.151(8) -0.063(5) 0.028(5) -0.063(6)
O(4) 0.152(8) 0.24(1) 0.094(6) -0.136(8) 0.032(5) -0.077(6)
O(5) 0.086(4) 0.071(4) 0.072(4) -0.045(3) 0.007(3) -0.026(3)
N(1) 0.046(3) 0.044(3) 0.048(3) -0.014(2) -0.004(2) -0.006(2)
N(2) 0.052(3) 0.044(3) 0.046(3) -0.021(3) -0.001(3) -0.009(2)
N(3) 0.054(3) 0.048(3) 0.056(4) -0.020(3) -0.013(3) 0.000(3)
C(1) 0.054(4) 0.062(4) 0.056(4) -0.023(3) -0.010(3) -0.009(4)
C(2) 0.059(5) 0.100(7) 0.064(5) -0.026(5) -0.020(4) -0.011(5)
C(3) 0.069(5) 0.086(6) 0.069(6) -0.019(5) -0.020(4) 0.007(5)
C(4) 0.065(5) 0.043(4) 0.064(5) -0.013(3) -0.015(4) 0.010(3)
C(5) 0.045(4) 0.044(4) 0.054(4) -0.012(3) -0.007(3) -0.001(3)
C(6) 0.055(4) 0.039(3) 0.057(4) -0.014(3) -0.005(3) -0.007(3)
C(7) 0.082(6) 0.036(4) 0.079(6) -0.018(4) -0.001(5) -0.003(4)
C(8) 0.089(6) 0.043(4) 0.097(7) -0.029(4) -0.005(5) -0.019(4)
C(9) 0.069(5) 0.058(5) 0.095(6) -0.033(4) -0.005(4) -0.028(5)
C(10) 0.047(4) 0.050(4) 0.056(4) -0.012(3) -0.007(3) -0.014(3)
C(11) 0.052(4) 0.053(4) 0.054(4) -0.020(3) -0.010(3) -0.009(3)
C(12) 0.065(5) 0.086(6) 0.065(5) -0.030(4) -0.013(4) -0.015(4)
C(13) 0.073(6) 0.104(7) 0.072(6) -0.037(5) -0.031(5) 0.003(5)
C(14) 0.084(6) 0.084(6) 0.086(7) -0.028(5) -0.043(5) 0.032(5)
C(15) 0.078(5) 0.056(5) 0.079(6) -0.029(4) -0.034(5) 0.017(4)
C(16) 0.049(4) 0.042(3) 0.054(4) -0.018(3) -0.014(3) -0.001(3)
C(17) 0.068(5) 0.043(4) 0.071(5) -0.020(3) -0.011(4) -0.012(3)
C(18) 0.065(5) 0.048(4) 0.071(5) -0.026(4) -0.018(4) 0.010(4)
C(19) 0.055(4) 0.060(4) 0.058(5) -0.022(4) -0.016(4) -0.002(4)
C(20) 0.071(5) 0.062(5) 0.084(6) -0.039(4) -0.017(4) 0.021(4)
C(21) 0.095(7) 0.100(7) 0.075(6) -0.063(6) -0.027(5) 0.023(5)
C(22) 0.110(8) 0.15(1) 0.114(9) -0.084(8) 0.034(7) -0.050(8)
C(23) 0.14(1) 0.17(1) 0.12(1) -0.09(1) 0.028(8) -0.043(10)
C(24) 0.100(9) 0.14(1) 0.19(1) -0.062(9) 0.001(9) -0.04(1)
C(25) 0.16(1) 0.25(2) 0.23(2) -0.15(1) 0.11(1) -0.14(2)
C(26) 0.121(9) 0.116(9) 0.112(9) -0.053(7) 0.026(7) -0.063(8)
C(27) 0.083(6) 0.069(5) 0.076(6) -0.041(5) 0.005(5) -0.022(4)
C(28) 0.057(4) 0.056(4) 0.049(4) -0.028(3) -0.010(3) -0.007(3)
C(29) 0.063(4) 0.041(3) 0.061(4) -0.029(3) -0.023(4) 0.002(3)

loop_
_atom_site_label
_atom_site_fract_x
_atom_site_fract_y
_atom_site_fract_z
_atom_site_U_iso_or_equiv
_atom_site_thermal_displace_type
_atom_site_calc_flag
_atom_site_calc_attached_atom
Pt(1) 0.14762(3) 0.07851(2) 0.39453(2) 0.04175(7) Uani ? ?
S(1) 0.1869(2) 0.2888(2) 0.3899(1) 0.0605(6) Uani ? ?
P(1) 0.3798(3) 0.2986(2) 0.6763(2) 0.0686(7) Uani ? ?
F(1) 0.302(1) 0.179(1) 0.7126(7) 0.087(3) Uani ? ?
F(1') 0.275(2) 0.214(2) 0.7356(9) 0.088(4) Uani ? ?
F(2) 0.480(1) 0.387(1) 0.6174(8) 0.092(3) Uani ? ?
F(2') 0.454(2) 0.418(2) 0.653(1) 0.108(5) Uani ? ?
F(3) 0.253(2) 0.381(2) 0.625(1) 0.107(4) Uani ? ?
F(4) 0.339(3) 0.308(3) 0.590(1) 0.106(6) Uani ? ?
F(5) 0.426(2) 0.226(2) 0.595(1) 0.107(5) Uani ? ?
F(6) 0.489(2) 0.168(2) 0.639(1) 0.109(5) Uani ? ?
F(7) 0.530(1) 0.182(1) 0.6880(9) 0.109(4) Uani ? ?
F(8) 0.491(2) 0.241(2) 0.740(1) 0.109(4) Uani ? ?
F(9) 0.379(2) 0.302(2) 0.7686(9) 0.111(4) Uani ? ?
F(10) 0.318(4) 0.385(4) 0.748(2) 0.110(10) Uani ? ?
F(11) 0.285(3) 0.436(3) 0.717(2) 0.106(8) Uani ? ?
F(12) 0.221(2) 0.410(2) 0.677(1) 0.108(5) Uani ? ?
O(1) 0.5959(6) 0.4172(6) 0.0842(3) 0.069(2) Uani ? ?
O(2) 0.8663(7) 0.4188(7) -0.0014(4) 0.084(2) Uani ? ?
O(3) 0.9460(9) 0.1895(9) -0.1086(6) 0.124(3) Uani ? ?
O(4) 0.6561(10) 0.039(1) -0.0176(5) 0.143(4) Uani ? ?
O(5) 0.5593(6) 0.1767(6) 0.1176(4) 0.072(2) Uani ? ?
N(1) 0.2502(6) -0.0362(6) 0.4896(3) 0.047(2) Uani ? ?
N(2) 0.1117(6) -0.1007(6) 0.4023(3) 0.047(2) Uani ? ?
N(3) 0.0285(6) 0.1346(6) 0.3042(4) 0.053(2) Uani ? ?
C(1) 0.3188(8) 0.0048(8) 0.5330(5) 0.056(2) Uani ? ?
C(2) 0.3853(9) -0.085(1) 0.5961(5) 0.073(3) Uani ? ?
C(3) 0.3834(10) -0.223(1) 0.6144(6) 0.078(3) Uani ? ?
C(4) 0.3129(8) -0.2659(7) 0.5706(5) 0.061(2) Uani ? ?
C(5) 0.2462(7) -0.1722(7) 0.5091(4) 0.050(2) Uani ? ?
C(6) 0.1658(8) -0.2086(7) 0.4591(5) 0.052(2) Uani ? ?
C(7) 0.1366(10) -0.3331(7) 0.4667(6) 0.070(3) Uani ? ?
C(8) 0.052(1) -0.3401(8) 0.4159(6) 0.075(3) Uani ? ?
C(9) -0.0007(9) -0.2275(8) 0.3559(6) 0.069(3) Uani ? ?
C(10) 0.0320(7) -0.1038(7) 0.3495(4) 0.051(2) Uani ? ?
C(11) -0.0144(7) 0.0279(7) 0.2932(4) 0.052(2) Uani ? ?
C(12) -0.0971(9) 0.0496(10) 0.2352(5) 0.069(3) Uani ? ?
C(13) -0.1385(10) 0.178(1) 0.1865(6) 0.080(3) Uani ? ?
C(14) -0.098(1) 0.285(1) 0.1983(6) 0.087(3) Uani ? ?
C(15) -0.0138(9) 0.2618(8) 0.2574(5) 0.070(3) Uani ? ?
C(16) 0.3050(7) 0.3263(7) 0.2967(4) 0.048(2) Uani ? ?
C(17) 0.3319(8) 0.4539(7) 0.2796(5) 0.060(2) Uani ? ?
C(18) 0.4299(8) 0.4861(8) 0.2095(5) 0.061(2) Uani ? ?
C(19) 0.5006(8) 0.3947(8) 0.1552(5) 0.057(2) Uani ? ?
C(20) 0.6321(9) 0.5449(8) 0.0641(6) 0.073(3) Uani ? ?
C(21) 0.744(1) 0.535(1) -0.0141(6) 0.086(3) Uani ? ?
C(22) 0.975(1) 0.390(1) -0.0710(8) 0.117(5) Uani ? ?
C(23) 0.959(2) 0.325(2) -0.1299(9) 0.138(6) Uani ? ?
C(24) 0.813(1) 0.178(2) -0.0628(10) 0.137(6) Uani ? ?
C(25) 0.793(2) 0.053(2) -0.064(1) 0.200(8) Uani ? ?
C(26) 0.653(1) -0.029(1) 0.0636(8) 0.113(4) Uani ? ?
C(27) 0.5302(10) 0.0496(9) 0.1230(6) 0.073(3) Uani ? ?
C(28) 0.4765(8) 0.2646(7) 0.1735(4) 0.051(2) Uani ? ?
C(29) 0.3769(8) 0.2312(7) 0.2433(4) 0.051(2) Uani ? ?
H(1) 0.3217 0.0989 0.5199 0.0675 Uani ? ?
H(2) 0.4318 -0.0536 0.6269 0.0872 Uani ? ?
H(3) 0.4306 -0.2869 0.6570 0.0939 Uani ? ?
H(4) 0.3102 -0.3600 0.5829 0.0729 Uani ? ?
H(5) 0.1740 -0.4119 0.5062 0.0834 Uani ? ?
H(6) 0.0293 -0.4245 0.4218 0.0900 Uani ? ?
H(7) -0.0575 -0.2344 0.3205 0.0831 Uani ? ?
H(8) -0.1257 -0.0254 0.2283 0.0830 Uani ? ?
H(9) -0.1945 0.1935 0.1455 0.0963 Uani ? ?
H(10) -0.1283 0.3760 0.1663 0.1044 Uani ? ?
H(11) 0.0144 0.3365 0.2647 0.0833 Uani ? ?
H(12) 0.2828 0.5202 0.3159 0.0713 Uani ? ?
H(13) 0.4482 0.5737 0.1992 0.0732 Uani ? ?
H(14) 0.5480 0.6229 0.0554 0.0872 Uani ? ?
H(15) 0.6711 0.5546 0.1072 0.0872 Uani ? ?
H(16) 0.7724 0.6179 -0.0299 0.1017 Uani ? ?
H(17) 0.7036 0.5252 -0.0566 0.1017 Uani ? ?
H(18) 0.9889 0.4770 -0.0992 0.1341 Uani ? ?
H(19) 1.0613 0.3308 -0.0509 0.1341 Uani ? ?
H(20) 1.0409 0.3222 -0.1733 0.1605 Uani ? ?
H(21) 0.8726 0.3842 -0.1503 0.1605 Uani ? ?
H(22) 0.8108 0.1842 -0.0073 0.1587 Uani ? ?
H(23) 0.7391 0.2540 -0.0847 0.1587 Uani ? ?
H(24) 0.8675 -0.0218 -0.0420 0.2227 Uani ? ?
H(25) 0.7962 0.0479 -0.1196 0.2227 Uani ? ?
H(26) 0.6423 -0.1186 0.0673 0.1315 Uani ? ?
H(27) 0.7423 -0.0406 0.0788 0.1315 Uani ? ?
H(28) 0.5291 -0.0020 0.1776 0.0874 Uani ? ?
H(29) 0.4390 0.0678 0.1076 0.0874 Uani ? ?
H(30) 0.3584 0.1435 0.2539 0.0609 Uani ? ?

loop_
_atom_type_symbol
_atom_type_oxidation_number
_atom_type_number_in_cell
_atom_type_scat_dispersion_real
_atom_type_scat_dispersion_imag
_atom_type_scat_source
C 0 58 0.003 0.002 'International Tables'
H 0 60 0.000 0.000 'International Tables'
N 0 6 0.006 0.003 'International Tables'
O 0 10 0.011 0.006 'International Tables'
F 0 12 0.017 0.010 'International Tables'
P 0 2 0.102 0.094 'International Tables'
S 0 2 0.125 0.123 'International Tables'
Pt 0 2 -1.703 8.390 'International Tables'

loop_
_geom_angle_atom_site_label_1
_geom_angle_atom_site_label_2
_geom_angle_atom_site_label_3
_geom_angle
_geom_angle_site_symmetry_1
_geom_angle_site_symmetry_2
_geom_angle_site_symmetry_3
_geom_angle_publ_flag
S(1) Pt(1) N(1) 98.3(2) ? ? ? yes
S(1) Pt(1) N(2) 178.1(2) ? ? ? yes
S(1) Pt(1) N(3) 100.4(2) ? ? ? yes
N(1) Pt(1) N(2) 80.5(2) ? ? ? yes
N(1) Pt(1) N(3) 161.2(2) ? ? ? yes
N(2) Pt(1) N(3) 80.8(2) ? ? ? yes
Pt(1) S(1) C(16) 109.4(2) ? ? ? yes
F(1) P(1) F(1') 20.0(6) ? ? ? yes
F(1) P(1) F(2) 161.4(7) ? ? ? yes
F(1) P(1) F(2') 172.7(8) ? ? ? yes
F(1) P(1) F(3) 88.6(6) ? ? ? yes
F(1) P(1) F(4) 87.3(8) ? ? ? yes
F(1) P(1) F(5) 81.7(7) ? ? ? yes
F(1) P(1) F(6) 75.8(7) ? ? ? yes
F(1) P(1) F(7) 88.1(6) ? ? ? yes
F(1) P(1) F(8) 94.9(7) ? ? ? yes
F(1) P(1) F(9) 86.6(7) ? ? ? yes
F(1) P(1) F(10) 99(1) ? ? ? yes
F(1) P(1) F(11) 109.2(10) ? ? ? yes
F(1) P(1) F(12) 87.9(7) ? ? ? yes
F(1') P(1) F(2) 178.1(7) ? ? ? yes
F(1') P(1) F(2') 153.7(8) ? ? ? yes
F(1') P(1) F(3) 88.2(7) ? ? ? yes
F(1') P(1) F(4) 99.7(9) ? ? ? yes
F(1') P(1) F(5) 101.0(8) ? ? ? yes
F(1') P(1) F(6) 94.4(8) ? ? ? yes
F(1') P(1) F(7) 97.9(7) ? ? ? yes
F(1') P(1) F(8) 91.0(8) ? ? ? yes
F(1') P(1) F(9) 71.3(8) ? ? ? yes
F(1') P(1) F(10) 79(1) ? ? ? yes
F(1') P(1) F(11) 89(1) ? ? ? yes
F(1') P(1) F(12) 76.6(8) ? ? ? yes
F(2) P(1) F(2') 25.2(7) ? ? ? yes
F(2) P(1) F(3) 90.4(7) ? ? ? yes
F(2) P(1) F(4) 80.1(8) ? ? ? yes
F(2) P(1) F(5) 80.0(7) ? ? ? yes
F(2) P(1) F(6) 87.4(7) ? ? ? yes
F(2) P(1) F(7) 84.0(6) ? ? ? yes
F(2) P(1) F(8) 90.0(7) ? ? ? yes
F(2) P(1) F(9) 108.5(7) ? ? ? yes
F(2) P(1) F(10) 98(1) ? ? ? yes
F(2) P(1) F(11) 88.3(10) ? ? ? yes
F(2) P(1) F(12) 101.5(7) ? ? ? yes
F(2') P(1) F(3) 95.3(8) ? ? ? yes
F(2') P(1) F(4) 99.6(10) ? ? ? yes
F(2') P(1) F(5) 105.2(9) ? ? ? yes
F(2') P(1) F(6) 108.2(9) ? ? ? yes
F(2') P(1) F(7) 91.4(8) ? ? ? yes
F(2') P(1) F(8) 80.0(8) ? ? ? yes
F(2') P(1) F(9) 86.1(8) ? ? ? yes
F(2') P(1) F(10) 73(1) ? ? ? yes
F(2') P(1) F(11) 66(1) ? ? ? yes
F(2') P(1) F(12) 91.8(8) ? ? ? yes
F(3) P(1) F(4) 39.7(8) ? ? ? yes
F(3) P(1) F(5) 75.3(8) ? ? ? yes
F(3) P(1) F(6) 112.3(9) ? ? ? yes
F(3) P(1) F(7) 151.7(9) ? ? ? yes
F(3) P(1) F(8) 167.6(9) ? ? ? yes
F(3) P(1) F(9) 127.4(9) ? ? ? yes
F(3) P(1) F(10) 96(1) ? ? ? yes
F(3) P(1) F(11) 73(1) ? ? ? yes
F(3) P(1) F(12) 34.1(7) ? ? ? yes
F(4) P(1) F(5) 35.9(8) ? ? ? yes
F(4) P(1) F(6) 73(1) ? ? ? yes
F(4) P(1) F(7) 112(1) ? ? ? yes
F(4) P(1) F(8) 152(1) ? ? ? yes
F(4) P(1) F(9) 165(1) ? ? ? yes
F(4) P(1) F(10) 135(1) ? ? ? yes
F(4) P(1) F(11) 111(1) ? ? ? yes
F(4) P(1) F(12) 73(1) ? ? ? yes
F(5) P(1) F(6) 37.8(7) ? ? ? yes
F(5) P(1) F(7) 76.4(8) ? ? ? yes
F(5) P(1) F(8) 116.9(9) ? ? ? yes
F(5) P(1) F(9) 154.3(10) ? ? ? yes
F(5) P(1) F(10) 171(1) ? ? ? yes
F(5) P(1) F(11) 146(1) ? ? ? yes
F(5) P(1) F(12) 108.9(9) ? ? ? yes
F(6) P(1) F(7) 39.9(7) ? ? ? yes
F(6) P(1) F(8) 80.1(9) ? ? ? yes
F(6) P(1) F(9) 117.0(10) ? ? ? yes
F(6) P(1) F(10) 150(1) ? ? ? yes
F(6) P(1) F(11) 172(1) ? ? ? yes
F(6) P(1) F(12) 143.9(10) ? ? ? yes
F(7) P(1) F(8) 40.6(6) ? ? ? yes
F(7) P(1) F(9) 80.4(8) ? ? ? yes
F(7) P(1) F(10) 111(1) ? ? ? yes
F(7) P(1) F(11) 133(1) ? ? ? yes
F(7) P(1) F(12) 172.8(8) ? ? ? yes
F(8) P(1) F(9) 41.3(7) ? ? ? yes
F(8) P(1) F(10) 71(1) ? ? ? yes
F(8) P(1) F(11) 94(1) ? ? ? yes
F(8) P(1) F(12) 134.0(9) ? ? ? yes
F(9) P(1) F(10) 33(1) ? ? ? yes
F(9) P(1) F(11) 59(1) ? ? ? yes
F(9) P(1) F(12) 93.4(9) ? ? ? yes
F(10) P(1) F(11) 25(1) ? ? ? yes
F(10) P(1) F(12) 63(1) ? ? ? yes
F(11) P(1) F(12) 42.8(9) ? ? ? yes
P(1) F(1) F(1') 78(2) ? ? ? yes
P(1) F(1') F(1) 81(2) ? ? ? yes
P(1) F(2) F(2') 75(1) ? ? ? yes
P(1) F(2') F(2) 79(2) ? ? ? yes
P(1) F(3) F(4) 70(1) ? ? ? yes
P(1) F(3) F(12) 73(1) ? ? ? yes
F(4) F(3) F(12) 143(2) ? ? ? yes
P(1) F(4) F(3) 69(1) ? ? ? yes
P(1) F(4) F(5) 73(1) ? ? ? yes
F(3) F(4) F(5) 142(2) ? ? ? yes
P(1) F(5) F(4) 70(1) ? ? ? yes
P(1) F(5) F(6) 68(1) ? ? ? yes
F(4) F(5) F(6) 138(2) ? ? ? yes
P(1) F(6) F(5) 73(1) ? ? ? yes
P(1) F(6) F(7) 71(1) ? ? ? yes
F(5) F(6) F(7) 140(2) ? ? ? yes
P(1) F(7) F(6) 68(1) ? ? ? yes
P(1) F(7) F(8) 71(1) ? ? ? yes
F(6) F(7) F(8) 138(1) ? ? ? yes
P(1) F(8) F(7) 68(1) ? ? ? yes
P(1) F(8) F(9) 67(1) ? ? ? yes
F(7) F(8) F(9) 131(1) ? ? ? yes
P(1) F(9) F(8) 71(1) ? ? ? yes
P(1) F(9) F(10) 72(2) ? ? ? yes
P(1) F(9) F(11) 61(1) ? ? ? yes
F(8) F(9) F(10) 130(3) ? ? ? yes
F(8) F(9) F(11) 121(1) ? ? ? yes
F(10) F(9) F(11) 11(2) ? ? ? yes
P(1) F(10) F(9) 73(2) ? ? ? yes
P(1) F(10) F(11) 80(3) ? ? ? yes
P(1) F(10) F(12) 59(1) ? ? ? yes
F(9) F(10) F(11) 154(6) ? ? ? yes
F(9) F(10) F(12) 125(3) ? ? ? yes
F(11) F(10) F(12) 36(3) ? ? ? yes
P(1) F(11) F(9) 59(1) ? ? ? yes
P(1) F(11) F(10) 73(3) ? ? ? yes
P(1) F(11) F(12) 68(1) ? ? ? yes
F(9) F(11) F(10) 14(3) ? ? ? yes
F(9) F(11) F(12) 113(2) ? ? ? yes
F(10) F(11) F(12) 122(4) ? ? ? yes
P(1) F(12) F(3) 72(1) ? ? ? yes
P(1) F(12) F(10) 57(1) ? ? ? yes
P(1) F(12) F(11) 69(1) ? ? ? yes
F(3) F(12) F(10) 128(2) ? ? ? yes
F(3) F(12) F(11) 130(2) ? ? ? yes
F(10) F(12) F(11) 20(1) ? ? ? yes
C(19) O(1) C(20) 118.8(7) ? ? ? yes
C(21) O(2) C(22) 116.2(9) ? ? ? yes
C(23) O(3) C(24) 115(1) ? ? ? yes
C(25) O(4) C(26) 117(1) ? ? ? yes
C(27) O(5) C(28) 118.9(6) ? ? ? yes
Pt(1) N(1) C(1) 128.1(5) ? ? ? yes
Pt(1) N(1) C(5) 113.3(4) ? ? ? yes
C(1) N(1) C(5) 118.6(6) ? ? ? yes
Pt(1) N(2) C(6) 118.4(5) ? ? ? yes
Pt(1) N(2) C(10) 116.6(4) ? ? ? yes
C(6) N(2) C(10) 125.0(6) ? ? ? yes
Pt(1) N(3) C(11) 113.7(4) ? ? ? yes
Pt(1) N(3) C(15) 127.4(5) ? ? ? yes
C(11) N(3) C(15) 118.9(6) ? ? ? yes
N(1) C(1) C(2) 121.9(7) ? ? ? yes
C(1) C(2) C(3) 119.2(8) ? ? ? yes
C(2) C(3) C(4) 119.5(7) ? ? ? yes
C(3) C(4) C(5) 119.4(7) ? ? ? yes
N(1) C(5) C(4) 121.4(7) ? ? ? yes
N(1) C(5) C(6) 115.3(6) ? ? ? yes
C(4) C(5) C(6) 123.4(6) ? ? ? yes
N(2) C(6) C(5) 112.5(6) ? ? ? yes
N(2) C(6) C(7) 118.6(7) ? ? ? yes
C(5) C(6) C(7) 128.8(7) ? ? ? yes
C(6) C(7) C(8) 118.5(7) ? ? ? yes
C(7) C(8) C(9) 122.0(7) ? ? ? yes
C(8) C(9) C(10) 117.8(7) ? ? ? yes
N(2) C(10) C(9) 118.0(7) ? ? ? yes
N(2) C(10) C(11) 114.5(6) ? ? ? yes
C(9) C(10) C(11) 127.5(7) ? ? ? yes
N(3) C(11) C(10) 114.4(6) ? ? ? yes
N(3) C(11) C(12) 120.8(7) ? ? ? yes
C(10) C(11) C(12) 124.7(7) ? ? ? yes
C(11) C(12) C(13) 120.4(8) ? ? ? yes
C(12) C(13) C(14) 118.8(8) ? ? ? yes
C(13) C(14) C(15) 120.2(8) ? ? ? yes
N(3) C(15) C(14) 120.9(8) ? ? ? yes
S(1) C(16) C(17) 117.8(6) ? ? ? yes
S(1) C(16) C(29) 122.8(5) ? ? ? yes
C(17) C(16) C(29) 119.2(6) ? ? ? yes
C(16) C(17) C(18) 120.4(7) ? ? ? yes
C(17) C(18) C(19) 121.5(7) ? ? ? yes
O(1) C(19) C(18) 126.0(7) ? ? ? yes
O(1) C(19) C(28) 115.8(7) ? ? ? yes
C(18) C(19) C(28) 118.2(7) ? ? ? yes
O(1) C(20) C(21) 106.1(8) ? ? ? yes
O(2) C(21) C(20) 109.9(7) ? ? ? yes
O(2) C(22) C(23) 120.7(10) ? ? ? yes
O(3) C(23) C(22) 120(1) ? ? ? yes
O(3) C(24) C(25) 112(1) ? ? ? yes
O(4) C(25) C(24) 113(1) ? ? ? yes
O(4) C(26) C(27) 112(1) ? ? ? yes
O(5) C(27) C(26) 104.9(7) ? ? ? yes
O(5) C(28) C(19) 113.8(6) ? ? ? yes
O(5) C(28) C(29) 125.2(6) ? ? ? yes
C(19) C(28) C(29) 121.0(7) ? ? ? yes
C(16) C(29) C(28) 119.7(6) ? ? ? yes

loop_
_geom_bond_atom_site_label_1
_geom_bond_atom_site_label_2
_geom_bond_distance
_geom_bond_site_symmetry_1
_geom_bond_site_symmetry_2
_geom_bond_publ_flag
Pt(1) S(1) 2.313(2) ? ? yes
Pt(1) N(1) 2.026(5) ? ? yes
Pt(1) N(2) 1.969(5) ? ? yes
Pt(1) N(3) 2.023(6) ? ? yes
S(1) C(16) 1.765(7) ? ? yes
P(1) F(1) 1.60(1) ? ? yes
P(1) F(1') 1.59(2) ? ? yes
P(1) F(2) 1.59(1) ? ? yes
P(1) F(2') 1.57(2) ? ? yes
P(1) F(3) 1.58(1) ? ? yes
P(1) F(4) 1.59(2) ? ? yes
P(1) F(5) 1.61(2) ? ? yes
P(1) F(6) 1.56(2) ? ? yes
P(1) F(7) 1.58(1) ? ? yes
P(1) F(8) 1.61(1) ? ? yes
P(1) F(9) 1.57(2) ? ? yes
P(1) F(10) 1.56(3) ? ? yes
P(1) F(11) 1.60(2) ? ? yes
P(1) F(12) 1.59(2) ? ? yes
F(1) F(1') 0.56(2) ? ? yes
F(2) F(2') 0.69(2) ? ? yes
F(3) F(4) 1.08(2) ? ? yes
F(3) F(12) 0.93(2) ? ? yes
F(4) F(5) 0.99(2) ? ? yes
F(5) F(6) 1.03(2) ? ? yes
F(6) F(7) 1.07(2) ? ? yes
F(7) F(8) 1.11(2) ? ? yes
F(8) F(9) 1.12(2) ? ? yes
F(9) F(10) 0.91(3) ? ? yes
F(9) F(11) 1.57(3) ? ? yes
F(10) F(11) 0.70(4) ? ? yes
F(10) F(12) 1.65(4) ? ? yes
F(11) F(12) 1.17(3) ? ? yes
O(1) C(19) 1.359(9) ? ? yes
O(1) C(20) 1.425(9) ? ? yes
O(2) C(21) 1.40(1) ? ? yes
O(2) C(22) 1.40(1) ? ? yes
O(3) C(23) 1.40(2) ? ? yes
O(3) C(24) 1.38(1) ? ? yes
O(4) C(25) 1.43(1) ? ? yes
O(4) C(26) 1.38(1) ? ? yes
O(5) C(27) 1.414(9) ? ? yes
O(5) C(28) 1.376(9) ? ? yes
N(1) C(1) 1.339(9) ? ? yes
N(1) C(5) 1.372(8) ? ? yes
N(2) C(6) 1.334(8) ? ? yes
N(2) C(10) 1.349(9) ? ? yes
N(3) C(11) 1.375(8) ? ? yes
N(3) C(15) 1.344(9) ? ? yes
C(1) C(2) 1.38(1) ? ? yes
C(2) C(3) 1.38(1) ? ? yes
C(3) C(4) 1.37(1) ? ? yes
C(4) C(5) 1.370(10) ? ? yes
C(5) C(6) 1.485(10) ? ? yes
C(6) C(7) 1.382(10) ? ? yes
C(7) C(8) 1.37(1) ? ? yes
C(8) C(9) 1.39(1) ? ? yes
C(9) C(10) 1.396(10) ? ? yes
C(10) C(11) 1.459(10) ? ? yes
C(11) C(12) 1.37(1) ? ? yes
C(12) C(13) 1.37(1) ? ? yes
C(13) C(14) 1.37(1) ? ? yes
C(14) C(15) 1.39(1) ? ? yes
C(16) C(17) 1.380(9) ? ? yes
C(16) C(29) 1.379(10) ? ? yes
C(17) C(18) 1.39(1) ? ? yes
C(18) C(19) 1.36(1) ? ? yes
C(19) C(28) 1.392(10) ? ? yes
C(20) C(21) 1.50(1) ? ? yes
C(22) C(23) 1.40(2) ? ? yes
C(24) C(25) 1.38(2) ? ? yes
C(26) C(27) 1.50(1) ? ? yes
C(28) C(29) 1.398(10) ? ? yes
